data_2019043
loop_
_publ_author_name
'Zhao, Hang-Ju'
'Ma, Jian-Ping'
'Liu, Qi-Kui'
'Dong, Yu-Bin'

_publ_section_title
;
 Zn^II^ and Cu^II^ complexes generated from
 5-(pyridin-4-yl)-3-[2-(pyridin-4-yl)ethyl]-1,3,4-oxadiazole-2(3<i>H</i>)-thione
;
_journal_coeditor_code KY3029
_journal_issue 7
_journal_name_full 'Acta Crystallographica Section C'
_journal_page_first 716
_journal_page_last 720
_journal_paper_doi 10.1107/S0108270113012134
_journal_volume 69
_journal_year 2013
_chemical_formula_iupac '[Cu (N O3) (C14 H12 N4 O S)2] N O3 , 1.5 C2 H3 N , 1.5C H2 Cl2'
_chemical_formula_moiety 'C28 H24 Cu N9 O5 S2, N O3 -, 1.5(C2 H3 N), 1.5(C H2 Cl2)'
_chemical_formula_sum 'C32.5 H31.5 Cl3 Cu N11.5 O8 S2'
_chemical_formula_weight 945.20
_chemical_name_systematic
;<i>catena</i>-Poly[[[dinitratocopper(II)]-bis{\m-5-(pyridin-4-yl)-3-[2-(pyridin-4-yl)ethyl]-1,3,4-oxadiazole-2(3<i>H</i>)-thione}]
nitrate acetonitrile sesquisolvate dichloromethane sesquisolvate]
;
_space_group_IT_number 2
_symmetry_cell_setting triclinic
_symmetry_space_group_name_Hall '-P 1'
_symmetry_space_group_name_H-M 'P -1'
_atom_sites_solution_hydrogens geom
_atom_sites_solution_primary direct
_atom_sites_solution_secondary difmap
_audit_creation_method SHELXL97
_cell_angle_alpha 99.751(7)
_cell_angle_beta 110.223(7)
_cell_angle_gamma 106.204(7)
_cell_formula_units_Z 2
_cell_length_a 12.012(6)
_cell_length_b 13.225(7)
_cell_length_c 14.402(7)
_cell_measurement_reflns_used 4378
_cell_measurement_temperature 123(2)
_cell_measurement_theta_max 27.143
_cell_measurement_theta_min 2.620
_cell_volume 1969.8(17)
_computing_cell_refinement 'SMART (Bruker, 2003)'
_computing_data_collection 'SMART (Bruker, 2003)'
_computing_data_reduction 'SAINT (Bruker, 2003)'
_computing_molecular_graphics 'SHELXTL (Sheldrick, 2008)'
_computing_publication_material 'SHELXTL (Sheldrick, 2008)'
_computing_structure_refinement 'SHELXL97 (Sheldrick, 2008)'
_computing_structure_solution 'SHELXS97 (Sheldrick, 2008)'
_diffrn_ambient_temperature 123(2)
_diffrn_measured_fraction_theta_full 0.969
_diffrn_measured_fraction_theta_max 0.969
_diffrn_measurement_device_type 'Bruker SMART CCD area-detector'
_diffrn_measurement_method '\f and \w'
_diffrn_radiation_monochromator graphite
_diffrn_radiation_source 'fine-focus sealed tube'
_diffrn_radiation_type MoK\a
_diffrn_radiation_wavelength 0.71073
_diffrn_reflns_av_R_equivalents 0.0000
_diffrn_reflns_av_sigmaI/netI 0.0469
_diffrn_reflns_limit_h_max 14
_diffrn_reflns_limit_h_min -14
_diffrn_reflns_limit_k_max 16
_diffrn_reflns_limit_k_min -16
_diffrn_reflns_limit_l_max 17
_diffrn_reflns_limit_l_min -17
_diffrn_reflns_number 10698
_diffrn_reflns_theta_full 26.00
_diffrn_reflns_theta_max 26.00
_diffrn_reflns_theta_min 1.58
_exptl_absorpt_coefficient_mu 0.930
_exptl_absorpt_correction_T_max 0.9128
_exptl_absorpt_correction_T_min 0.7941
_exptl_absorpt_correction_type multi-scan
_exptl_absorpt_process_details '(SADABS; Bruker, 2003)'
_exptl_crystal_colour blue
_exptl_crystal_density_diffrn 1.594
_exptl_crystal_density_method 'not measured'
_exptl_crystal_description block
_exptl_crystal_F_000 966
_exptl_crystal_size_max 0.26
_exptl_crystal_size_mid 0.20
_exptl_crystal_size_min 0.10
_refine_diff_density_max 0.729
_refine_diff_density_min -0.492
_refine_ls_extinction_method none
_refine_ls_goodness_of_fit_ref 1.074
_refine_ls_hydrogen_treatment constr
_refine_ls_matrix_type full
_refine_ls_number_parameters 553
_refine_ls_number_reflns 10698
_refine_ls_number_restraints 0
_refine_ls_restrained_S_all 1.074
_refine_ls_R_factor_all 0.0665
_refine_ls_R_factor_gt 0.0515
_refine_ls_shift/su_max 0.000
_refine_ls_shift/su_mean 0.000
_refine_ls_structure_factor_coef Fsqd
_refine_ls_weighting_details 'calc w = 1/[\s^2^(Fo^2^)+(0.0976P)^2^+1.7273P] where P=(Fo^2^+2Fc^2^)/3'
_refine_ls_weighting_scheme calc
_refine_ls_wR_factor_gt 0.1428
_refine_ls_wR_factor_ref 0.1697
_reflns_number_gt 8513
_reflns_number_total 10698
_reflns_threshold_expression I>2\s(I)
_cod_data_source_file ky3029.cif
_cod_data_source_block II
_cod_original_formula_sum 'C32.50 H31.50 Cl3 Cu N11.50 O8 S2'
_cod_database_code 2019043
_cod_database_fobs_code 2019043

loop_
_symmetry_equiv_pos_as_xyz
'x, y, z'
'-x, -y, -z'

loop_
_atom_site_type_symbol
_atom_site_label
_atom_site_fract_x
_atom_site_fract_y
_atom_site_fract_z
_atom_site_U_iso_or_equiv
_atom_site_adp_type
_atom_site_calc_flag
_atom_site_refinement_flags
_atom_site_occupancy
_atom_site_symmetry_multiplicity
_atom_site_disorder_assembly
_atom_site_disorder_group
C C1 -0.0619(4) 0.8208(3) 0.5264(3) 0.0213(8) Uani d . 1 1 . .
H H1 -0.1321 0.8435 0.5006 0.026 Uiso calc R 1 1 . .
C C2 0.0543(3) 0.8995(3) 0.5924(3) 0.0202(8) Uani d . 1 1 . .
H H2 0.0637 0.9748 0.6117 0.024 Uiso calc R 1 1 . .
C C3 0.1581(4) 0.8685(3) 0.6309(3) 0.0192(7) Uani d . 1 1 . .
C C4 0.1382(4) 0.7578(3) 0.6001(3) 0.0232(8) Uani d . 1 1 . .
H H4 0.2073 0.7334 0.6240 0.028 Uiso calc R 1 1 . .
C C5 0.0192(4) 0.6837(3) 0.5354(3) 0.0230(8) Uani d . 1 1 . .
H H5 0.0071 0.6077 0.5173 0.028 Uiso calc R 1 1 . .
C C6 0.2885(3) 0.9528(3) 0.6967(3) 0.0224(8) Uani d . 1 1 . .
H H6A 0.3465 0.9153 0.7272 0.027 Uiso calc R 1 1 . .
H H6B 0.2851 1.0029 0.7543 0.027 Uiso calc R 1 1 . .
C C7 0.3412(4) 1.0197(3) 0.6357(3) 0.0261(8) Uani d . 1 1 . .
H H7A 0.2853 1.0598 0.6076 0.031 Uiso calc R 1 1 . .
H H7B 0.4269 1.0749 0.6824 0.031 Uiso calc R 1 1 . .
C C8 0.2748(4) 0.9180(3) 0.4494(3) 0.0240(8) Uani d . 1 1 . .
C C9 0.4194(3) 0.8435(3) 0.4827(3) 0.0217(8) Uani d . 1 1 . .
C C10 0.4932(4) 0.7797(3) 0.4606(3) 0.0207(8) Uani d . 1 1 . .
C C11 0.5859(4) 0.7660(3) 0.5390(3) 0.0236(8) Uani d . 1 1 . .
H H11 0.6000 0.7946 0.6089 0.028 Uiso calc R 1 1 . .
C C12 0.6587(4) 0.7105(3) 0.5161(3) 0.0232(8) Uani d . 1 1 . .
H H12 0.7215 0.6997 0.5710 0.028 Uiso calc R 1 1 . .
C C13 0.5512(4) 0.6838(3) 0.3425(3) 0.0217(8) Uani d . 1 1 . .
H H13 0.5398 0.6559 0.2732 0.026 Uiso calc R 1 1 . .
C C14 0.4717(3) 0.7346(3) 0.3589(3) 0.0210(8) Uani d . 1 1 . .
H H14 0.4043 0.7389 0.3026 0.025 Uiso calc R 1 1 . .
C C15 -0.0529(4) 0.6454(3) 0.2922(3) 0.0207(8) Uani d . 1 1 . .
H H15 -0.0437 0.7196 0.3185 0.025 Uiso calc R 1 1 . .
C C16 0.0197(4) 0.6249(3) 0.2411(3) 0.0208(8) Uani d . 1 1 . .
H H16 0.0786 0.6836 0.2326 0.025 Uiso calc R 1 1 . .
C C17 0.0051(4) 0.5169(3) 0.2023(3) 0.0222(8) Uani d . 1 1 . .
C C18 -0.0793(4) 0.4334(3) 0.2170(3) 0.0250(8) Uani d . 1 1 . .
H H18 -0.0902 0.3586 0.1913 0.030 Uiso calc R 1 1 . .
C C19 -0.1469(4) 0.4611(3) 0.2697(3) 0.0229(8) Uani d . 1 1 . .
H H19 -0.2044 0.4036 0.2807 0.027 Uiso calc R 1 1 . .
C C20 0.0759(4) 0.4912(3) 0.1428(3) 0.0249(8) Uani d . 1 1 . .
C C21 0.2109(4) 0.5254(3) 0.0722(3) 0.0275(9) Uani d . 1 1 . .
C C22 0.1588(4) 0.3268(3) -0.0158(3) 0.0263(8) Uani d . 1 1 . .
H H22A 0.2079 0.3565 -0.0543 0.032 Uiso calc R 1 1 . .
H H22B 0.0734 0.2749 -0.0671 0.032 Uiso calc R 1 1 . .
C C23 0.2255(4) 0.2653(3) 0.0486(3) 0.0248(8) Uani d . 1 1 . .
H H23A 0.1746 0.2334 0.0850 0.030 Uiso calc R 1 1 . .
H H23B 0.2302 0.2037 0.0023 0.030 Uiso calc R 1 1 . .
C C24 0.3571(4) 0.3367(3) 0.1266(3) 0.0226(8) Uani d . 1 1 . .
C C25 0.3878(4) 0.3593(3) 0.2320(3) 0.0253(8) Uani d . 1 1 . .
H H25 0.3262 0.3263 0.2559 0.030 Uiso calc R 1 1 . .
C C26 0.5074(4) 0.4294(3) 0.3013(3) 0.0233(8) Uani d . 1 1 . .
H H26 0.5273 0.4424 0.3732 0.028 Uiso calc R 1 1 . .
C C27 0.5681(4) 0.4582(3) 0.1711(3) 0.0219(8) Uani d . 1 1 . .
H H27 0.6309 0.4929 0.1490 0.026 Uiso calc R 1 1 . .
C C28 0.4509(3) 0.3871(3) 0.0973(3) 0.0209(8) Uani d . 1 1 . .
H H28 0.4345 0.3726 0.0260 0.025 Uiso calc R 1 1 . .
C C29 0.4048(5) 0.8284(4) -0.0570(4) 0.0472(12) Uani d . 1 1 . .
C C30 0.5098(5) 0.8611(4) 0.0424(4) 0.0498(12) Uani d . 1 1 . .
H H30B 0.5553 0.9410 0.0639 0.075 Uiso calc R 1 1 . .
H H30A 0.5680 0.8233 0.0377 0.075 Uiso calc R 1 1 . .
H H30C 0.4777 0.8414 0.0934 0.075 Uiso calc R 1 1 . .
C C31 0.2757(5) 0.9767(4) 0.1943(4) 0.0510(13) Uani d . 1 1 . .
H H31A 0.3188 0.9932 0.2704 0.061 Uiso calc R 1 1 . .
H H31B 0.1931 0.9869 0.1777 0.061 Uiso calc R 1 1 . .
C C32 0.933(2) 0.0860(13) 0.1436(17) 0.065(7) Uani d P 0.50 1 A 1
H H32A 0.8608 0.1059 0.1052 0.079 Uiso calc PR 0.50 1 A 1
H H32B 0.9044 0.0345 0.1802 0.079 Uiso calc PR 0.50 1 A 1
C C33 0.887(2) 0.085(2) 0.127(2) 0.087(8) Uani d P 0.50 1 B 2
H H33A 0.8502 0.0116 0.1338 0.131 Uiso calc PR 0.50 1 B 2
H H33B 0.8706 0.0786 0.0546 0.131 Uiso calc PR 0.50 1 B 2
H H33C 0.8485 0.1339 0.1512 0.131 Uiso calc PR 0.50 1 B 2
C C34 1.0259(13) 0.1299(8) 0.1908(8) 0.037(2) Uani d P 0.50 1 B 2
Cl Cl1 0.24799(17) 0.83986(10) 0.13530(11) 0.0680(4) Uani d . 1 1 . .
Cl Cl2 0.36992(14) 1.06891(10) 0.15306(11) 0.0579(4) Uani d . 1 1 . .
Cl Cl3 1.0581(3) 0.2049(3) 0.2343(2) 0.0544(7) Uani d P 0.50 1 A 1
Cl Cl4 0.9810(3) 0.0205(2) 0.0557(2) 0.0683(8) Uani d P 0.50 1 . 1
Cu Cu1 -0.24221(4) 0.59940(3) 0.38295(3) 0.01993(13) Uani d . 1 1 . .
N N1 -0.0818(3) 0.7133(2) 0.4962(2) 0.0187(6) Uani d . 1 1 . .
N N2 0.3501(3) 0.9495(2) 0.5504(2) 0.0217(7) Uani d . 1 1 . .
N N3 0.4424(3) 0.9028(2) 0.5728(2) 0.0221(7) Uani d . 1 1 . .
N N4 0.6438(3) 0.6712(2) 0.4186(2) 0.0201(6) Uani d . 1 1 . .
N N5 -0.1367(3) 0.5649(2) 0.3067(2) 0.0204(6) Uani d . 1 1 . .
N N6 0.0599(3) 0.3944(3) 0.0915(2) 0.0261(7) Uani d . 1 1 . .
N N7 0.1449(3) 0.4170(2) 0.0471(2) 0.0242(7) Uani d . 1 1 . .
N N8 0.5982(3) 0.4809(2) 0.2729(2) 0.0202(6) Uani d . 1 1 . .
N N9 -0.2433(3) 0.4513(3) 0.5325(3) 0.0309(8) Uani d . 1 1 . .
N N10 0.7546(3) 0.7875(2) 0.2167(2) 0.0260(7) Uani d . 1 1 . .
N N11 0.3232(5) 0.8035(4) -0.1342(4) 0.0749(16) Uani d . 1 1 . .
N N12 1.1293(9) 0.1598(7) 0.2420(6) 0.047(2) Uani d P 0.50 1 B 2
O O1 0.3215(2) 0.84979(19) 0.40484(19) 0.0231(6) Uani d . 1 1 . .
O O2 0.1647(3) 0.5744(2) 0.1352(2) 0.0269(6) Uani d . 1 1 . .
O O3 -0.2129(3) 0.4670(2) 0.4586(2) 0.0304(6) Uani d . 1 1 . .
O O4 -0.2311(3) 0.3730(2) 0.5648(2) 0.0399(7) Uani d . 1 1 . .
O O5 -0.2904(5) 0.5104(3) 0.5668(3) 0.0801(14) Uani d . 1 1 . .
O O7 0.7940(3) 0.8094(2) 0.3124(2) 0.0399(7) Uani d . 1 1 . .
O O6 0.6784(3) 0.6944(2) 0.1613(2) 0.0474(8) Uani d . 1 1 . .
O O8 0.7936(4) 0.8580(2) 0.1786(2) 0.0506(9) Uani d . 1 1 . .
S S1 0.15509(10) 0.94974(8) 0.38462(8) 0.0315(2) Uani d . 1 1 . .
S S2 0.32176(11) 0.59376(9) 0.04184(9) 0.0376(3) Uani d . 1 1 . .

loop_
_atom_site_aniso_label
_atom_site_aniso_U_11
_atom_site_aniso_U_22
_atom_site_aniso_U_33
_atom_site_aniso_U_12
_atom_site_aniso_U_13
_atom_site_aniso_U_23
C1 0.026(2) 0.0226(18) 0.0214(18) 0.0114(16) 0.0144(16) 0.0063(14)
C2 0.023(2) 0.0201(17) 0.0211(18) 0.0078(15) 0.0132(16) 0.0056(14)
C3 0.028(2) 0.0196(17) 0.0163(17) 0.0111(16) 0.0144(16) 0.0045(14)
C4 0.025(2) 0.0240(19) 0.0221(19) 0.0130(17) 0.0079(16) 0.0075(15)
C5 0.029(2) 0.0168(17) 0.0238(19) 0.0110(16) 0.0108(17) 0.0046(14)
C6 0.019(2) 0.0238(18) 0.0212(18) 0.0072(16) 0.0082(16) 0.0013(15)
C7 0.027(2) 0.0220(19) 0.033(2) 0.0107(17) 0.0171(18) 0.0032(16)
C8 0.031(2) 0.0164(17) 0.034(2) 0.0116(16) 0.0214(18) 0.0084(15)
C9 0.019(2) 0.0192(18) 0.028(2) 0.0056(15) 0.0118(16) 0.0076(15)
C10 0.023(2) 0.0169(17) 0.0258(19) 0.0059(15) 0.0141(16) 0.0080(14)
C11 0.029(2) 0.0208(18) 0.0227(19) 0.0091(16) 0.0142(17) 0.0044(15)
C12 0.023(2) 0.0223(18) 0.0210(19) 0.0065(16) 0.0082(16) 0.0035(15)
C13 0.029(2) 0.0174(17) 0.0223(19) 0.0101(16) 0.0133(17) 0.0053(14)
C14 0.0186(19) 0.0193(17) 0.0216(19) 0.0064(15) 0.0050(15) 0.0054(14)
C15 0.024(2) 0.0179(17) 0.0244(19) 0.0095(15) 0.0147(16) 0.0049(14)
C16 0.021(2) 0.0205(18) 0.0228(19) 0.0039(15) 0.0129(16) 0.0074(14)
C17 0.022(2) 0.0259(19) 0.0191(18) 0.0101(16) 0.0090(16) 0.0044(15)
C18 0.031(2) 0.0198(18) 0.028(2) 0.0103(17) 0.0179(18) 0.0036(15)
C19 0.023(2) 0.0195(18) 0.027(2) 0.0082(16) 0.0123(17) 0.0054(15)
C20 0.020(2) 0.028(2) 0.026(2) 0.0049(16) 0.0129(17) 0.0059(16)
C21 0.033(2) 0.032(2) 0.025(2) 0.0186(19) 0.0154(18) 0.0102(16)
C22 0.023(2) 0.032(2) 0.0204(19) 0.0100(17) 0.0095(16) -0.0018(16)
C23 0.029(2) 0.0201(18) 0.0218(19) 0.0057(16) 0.0124(17) -0.0012(15)
C24 0.026(2) 0.0218(18) 0.0232(19) 0.0123(16) 0.0118(16) 0.0060(15)
C25 0.031(2) 0.0229(18) 0.026(2) 0.0090(17) 0.0180(18) 0.0060(15)
C26 0.031(2) 0.0272(19) 0.0191(18) 0.0131(17) 0.0152(17) 0.0087(15)
C27 0.028(2) 0.0210(18) 0.0260(19) 0.0111(16) 0.0196(17) 0.0089(15)
C28 0.025(2) 0.0224(18) 0.0210(18) 0.0101(16) 0.0156(16) 0.0057(14)
C29 0.056(3) 0.034(2) 0.041(3) 0.002(2) 0.017(3) 0.015(2)
C30 0.043(3) 0.041(3) 0.048(3) 0.006(2) 0.006(2) 0.012(2)
C31 0.068(4) 0.037(3) 0.063(3) 0.019(3) 0.044(3) 0.016(2)
C32 0.063(16) 0.026(6) 0.070(12) -0.029(8) 0.041(12) -0.026(7)
C33 0.042(13) 0.134(18) 0.079(12) 0.011(11) 0.027(10) 0.046(12)
C34 0.063(9) 0.016(5) 0.034(5) 0.009(5) 0.030(6) 0.003(4)
Cl1 0.1086(13) 0.0358(6) 0.0641(9) 0.0193(7) 0.0468(9) 0.0136(6)
Cl2 0.0644(9) 0.0474(7) 0.0644(8) 0.0155(7) 0.0278(7) 0.0286(6)
Cl3 0.0576(18) 0.0609(19) 0.0400(14) 0.0062(16) 0.0263(13) 0.0165(15)
Cl4 0.066(2) 0.0419(14) 0.082(2) 0.0001(13) 0.0362(17) 0.0020(13)
Cu1 0.0201(3) 0.0191(2) 0.0208(2) 0.00786(19) 0.01034(19) 0.00148(17)
N1 0.0215(17) 0.0201(15) 0.0186(15) 0.0085(13) 0.0118(13) 0.0064(12)
N2 0.0267(18) 0.0224(15) 0.0252(17) 0.0138(14) 0.0171(14) 0.0075(13)
N3 0.0204(17) 0.0208(15) 0.0303(18) 0.0098(13) 0.0137(14) 0.0089(13)
N4 0.0246(17) 0.0165(14) 0.0191(15) 0.0059(13) 0.0110(13) 0.0038(12)
N5 0.0194(17) 0.0216(15) 0.0207(15) 0.0090(13) 0.0093(13) 0.0031(12)
N6 0.0226(18) 0.0325(18) 0.0269(17) 0.0101(14) 0.0167(15) 0.0038(14)
N7 0.0235(18) 0.0272(17) 0.0267(17) 0.0084(14) 0.0181(15) 0.0043(13)
N8 0.0249(17) 0.0152(14) 0.0222(16) 0.0096(13) 0.0120(14) 0.0011(12)
N9 0.034(2) 0.0303(18) 0.0299(19) 0.0145(16) 0.0124(16) 0.0099(15)
N10 0.0331(19) 0.0259(17) 0.0264(18) 0.0164(15) 0.0166(15) 0.0074(14)
N11 0.076(4) 0.058(3) 0.044(3) -0.014(3) -0.003(3) 0.024(2)
N12 0.058(6) 0.040(5) 0.032(5) 0.010(5) 0.011(5) 0.013(4)
O1 0.0264(15) 0.0229(13) 0.0275(14) 0.0128(11) 0.0165(12) 0.0080(11)
O2 0.0303(16) 0.0243(13) 0.0345(15) 0.0121(12) 0.0219(13) 0.0072(11)
O3 0.0414(18) 0.0273(14) 0.0275(15) 0.0144(13) 0.0171(13) 0.0111(11)
O4 0.048(2) 0.0352(16) 0.0513(19) 0.0205(15) 0.0253(16) 0.0299(14)
O5 0.156(4) 0.080(3) 0.085(3) 0.088(3) 0.093(3) 0.054(2)
O7 0.053(2) 0.0506(18) 0.0195(15) 0.0240(16) 0.0158(14) 0.0075(13)
O6 0.058(2) 0.0302(16) 0.0408(18) 0.0015(15) 0.0239(17) -0.0041(14)
O8 0.083(3) 0.0371(17) 0.0459(19) 0.0211(18) 0.039(2) 0.0207(15)
S1 0.0355(6) 0.0354(6) 0.0360(6) 0.0235(5) 0.0184(5) 0.0149(4)
S2 0.0454(7) 0.0337(6) 0.0497(7) 0.0144(5) 0.0360(6) 0.0167(5)

loop_
_atom_type_symbol
_atom_type_description
_atom_type_scat_dispersion_real
_atom_type_scat_dispersion_imag
_atom_type_scat_source
C C 0.0033 0.0016 'International Tables Vol C Tables 4.2.6.8 and 6.1.1.4'
H H 0.0000 0.0000 'International Tables Vol C Tables 4.2.6.8 and 6.1.1.4'
N N 0.0061 0.0033 'International Tables Vol C Tables 4.2.6.8 and 6.1.1.4'
O O 0.0106 0.0060 'International Tables Vol C Tables 4.2.6.8 and 6.1.1.4'
S S 0.1246 0.1234 'International Tables Vol C Tables 4.2.6.8 and 6.1.1.4'
Cu Cu 0.3201 1.2651 'International Tables Vol C Tables 4.2.6.8 and 6.1.1.4'
Cl Cl 0.1484 0.1585 'International Tables Vol C Tables 4.2.6.8 and 6.1.1.4'

loop_
_geom_angle_atom_site_label_1
_geom_angle_atom_site_label_2
_geom_angle_atom_site_label_3
_geom_angle_site_symmetry_1
_geom_angle_site_symmetry_3
_geom_angle
N1 C1 C2 . . 123.4(3)
N1 C1 H1 . . 118.3
C2 C1 H1 . . 118.3
C1 C2 C3 . . 119.4(3)
C1 C2 H2 . . 120.3
C3 C2 H2 . . 120.3
C4 C3 C2 . . 117.5(3)
C4 C3 C6 . . 121.4(3)
C2 C3 C6 . . 121.0(3)
C5 C4 C3 . . 119.9(3)
C5 C4 H4 . . 120.0
C3 C4 H4 . . 120.0
N1 C5 C4 . . 123.0(3)
N1 C5 H5 . . 118.5
C4 C5 H5 . . 118.5
C3 C6 C7 . . 112.1(3)
C3 C6 H6A . . 109.2
C7 C6 H6A . . 109.2
C3 C6 H6B . . 109.2
C7 C6 H6B . . 109.2
H6A C6 H6B . . 107.9
N2 C7 C6 . . 111.5(3)
N2 C7 H7A . . 109.3
C6 C7 H7A . . 109.3
N2 C7 H7B . . 109.3
C6 C7 H7B . . 109.3
H7A C7 H7B . . 108.0
N2 C8 O1 . . 104.4(3)
N2 C8 S1 . . 131.6(3)
O1 C8 S1 . . 124.0(3)
N3 C9 O1 . . 113.7(3)
N3 C9 C10 . . 125.8(3)
O1 C9 C10 . . 120.4(3)
C11 C10 C14 . . 119.4(3)
C11 C10 C9 . . 120.7(3)
C14 C10 C9 . . 119.8(3)
C10 C11 C12 . . 119.4(3)
C10 C11 H11 . . 120.3
C12 C11 H11 . . 120.3
N4 C12 C11 . . 122.1(4)
N4 C12 H12 . . 118.9
C11 C12 H12 . . 118.9
N4 C13 C14 . . 123.6(3)
N4 C13 H13 . . 118.2
C14 C13 H13 . . 118.2
C13 C14 C10 . . 117.6(3)
C13 C14 H14 . . 121.2
C10 C14 H14 . . 121.2
N5 C15 C16 . . 122.8(3)
N5 C15 H15 . . 118.6
C16 C15 H15 . . 118.6
C15 C16 C17 . . 118.3(3)
C15 C16 H16 . . 120.8
C17 C16 H16 . . 120.8
C18 C17 C16 . . 119.8(3)
C18 C17 C20 . . 120.2(3)
C16 C17 C20 . . 120.0(3)
C19 C18 C17 . . 118.1(3)
C19 C18 H18 . . 120.9
C17 C18 H18 . . 120.9
N5 C19 C18 . . 123.7(3)
N5 C19 H19 . . 118.2
C18 C19 H19 . . 118.2
N6 C20 O2 . . 114.1(3)
N6 C20 C17 . . 126.4(3)
O2 C20 C17 . . 119.4(3)
N7 C21 O2 . . 104.3(3)
N7 C21 S2 . . 132.0(3)
O2 C21 S2 . . 123.7(3)
N7 C22 C23 . . 112.2(3)
N7 C22 H22A . . 109.2
C23 C22 H22A . . 109.2
N7 C22 H22B . . 109.2
C23 C22 H22B . . 109.2
H22A C22 H22B . . 107.9
C24 C23 C22 . . 112.9(3)
C24 C23 H23A . . 109.0
C22 C23 H23A . . 109.0
C24 C23 H23B . . 109.0
C22 C23 H23B . . 109.0
H23A C23 H23B . . 107.8
C28 C24 C25 . . 117.3(3)
C28 C24 C23 . . 121.6(3)
C25 C24 C23 . . 121.1(3)
C26 C25 C24 . . 119.6(3)
C26 C25 H25 . . 120.2
C24 C25 H25 . . 120.2
N8 C26 C25 . . 123.3(3)
N8 C26 H26 . . 118.3
C25 C26 H26 . . 118.3
N8 C27 C28 . . 123.1(3)
N8 C27 H27 . . 118.5
C28 C27 H27 . . 118.5
C27 C28 C24 . . 120.0(3)
C27 C28 H28 . . 120.0
C24 C28 H28 . . 120.0
N11 C29 C30 . . 179.6(6)
C29 C30 H30B . . 109.5
C29 C30 H30A . . 109.5
H30B C30 H30A . . 109.5
C29 C30 H30C . . 109.5
H30B C30 H30C . . 109.5
H30A C30 H30C . . 109.5
Cl1 C31 Cl2 . . 111.8(3)
Cl1 C31 H31A . . 109.3
Cl2 C31 H31A . . 109.3
Cl1 C31 H31B . . 109.3
Cl2 C31 H31B . . 109.3
H31A C31 H31B . . 107.9
Cl3 C32 Cl4 . . 111.4(11)
Cl3 C32 H32A . . 109.3
Cl4 C32 H32A . . 109.3
Cl3 C32 H32B . . 109.3
Cl4 C32 H32B . . 109.3
H32A C32 H32B . . 108.0
C34 C33 H33A . . 109.5
C34 C33 H33B . . 109.5
H33A C33 H33B . . 109.5
C34 C33 H33C . . 109.5
H33A C33 H33C . . 109.5
H33B C33 H33C . . 109.5
N12 C34 C33 . . 175.8(15)
C32 Cl4 Cl4 . 2_755 163.9(9)
N1 Cu1 N8 . 1_455 177.63(12)
N1 Cu1 N4 . 1_455 93.81(12)
N8 Cu1 N4 1_455 1_455 86.99(12)
N1 Cu1 N5 . . 88.58(12)
N8 Cu1 N5 1_455 . 91.57(12)
N4 Cu1 N5 1_455 . 156.54(12)
N1 Cu1 O3 . . 91.35(11)
N8 Cu1 O3 1_455 . 86.29(12)
N4 Cu1 O3 1_455 . 114.84(11)
N5 Cu1 O3 . . 88.39(11)
C1 N1 C5 . . 116.8(3)
C1 N1 Cu1 . . 124.4(2)
C5 N1 Cu1 . . 118.2(2)
C8 N2 N3 . . 112.7(3)
C8 N2 C7 . . 128.3(3)
N3 N2 C7 . . 118.9(3)
C9 N3 N2 . . 102.6(3)
C13 N4 C12 . . 117.7(3)
C13 N4 Cu1 . 1_655 119.1(2)
C12 N4 Cu1 . 1_655 123.2(3)
C19 N5 C15 . . 117.3(3)
C19 N5 Cu1 . . 121.3(2)
C15 N5 Cu1 . . 121.4(2)
C20 N6 N7 . . 102.7(3)
C21 N7 N6 . . 112.8(3)
C21 N7 C22 . . 127.4(3)
N6 N7 C22 . . 119.7(3)
C27 N8 C26 . . 116.8(3)
C27 N8 Cu1 . 1_655 124.7(2)
C26 N8 Cu1 . 1_655 118.0(2)
O5 N9 O4 . . 120.8(3)
O5 N9 O3 . . 119.6(3)
O4 N9 O3 . . 119.4(3)
O8 N10 O6 . . 120.8(3)
O8 N10 O7 . . 119.5(3)
O6 N10 O7 . . 119.7(3)
C9 O1 C8 . . 106.6(3)
C20 O2 C21 . . 106.0(3)
N9 O3 Cu1 . . 123.8(2)

loop_
_geom_bond_atom_site_label_1
_geom_bond_atom_site_label_2
_geom_bond_site_symmetry_2
_geom_bond_distance
_geom_bond_publ_flag
C1 N1 . 1.341(4) ?
C1 C2 . 1.368(5) ?
C1 H1 . 0.9500 ?
C2 C3 . 1.383(5) ?
C2 H2 . 0.9500 ?
C3 C4 . 1.381(5) ?
C3 C6 . 1.495(5) ?
C4 C5 . 1.363(5) ?
C4 H4 . 0.9500 ?
C5 N1 . 1.345(5) ?
C5 H5 . 0.9500 ?
C6 C7 . 1.514(5) ?
C6 H6A . 0.9900 ?
C6 H6B . 0.9900 ?
C7 N2 . 1.464(4) ?
C7 H7A . 0.9900 ?
C7 H7B . 0.9900 ?
C8 N2 . 1.334(5) ?
C8 O1 . 1.370(4) ?
C8 S1 . 1.630(4) ?
C9 N3 . 1.289(5) ?
C9 O1 . 1.350(4) ?
C9 C10 . 1.457(5) ?
C10 C11 . 1.364(5) ?
C10 C14 . 1.387(5) ?
C11 C12 . 1.374(5) ?
C11 H11 . 0.9500 ?
C12 N4 . 1.341(4) ?
C12 H12 . 0.9500 ?
C13 N4 . 1.338(5) ?
C13 C14 . 1.371(5) ?
C13 H13 . 0.9500 ?
C14 H14 . 0.9500 ?
C15 N5 . 1.347(4) ?
C15 C16 . 1.373(5) ?
C15 H15 . 0.9500 ?
C16 C17 . 1.380(5) ?
C16 H16 . 0.9500 ?
C17 C18 . 1.376(5) ?
C17 C20 . 1.463(5) ?
C18 C19 . 1.366(5) ?
C18 H18 . 0.9500 ?
C19 N5 . 1.340(4) ?
C19 H19 . 0.9500 ?
C20 N6 . 1.291(5) ?
C20 O2 . 1.352(4) ?
C21 N7 . 1.344(5) ?
C21 O2 . 1.377(4) ?
C21 S2 . 1.627(4) ?
C22 N7 . 1.457(4) ?
C22 C23 . 1.506(5) ?
C22 H22A . 0.9900 ?
C22 H22B . 0.9900 ?
C23 C24 . 1.494(5) ?
C23 H23A . 0.9900 ?
C23 H23B . 0.9900 ?
C24 C28 . 1.379(5) ?
C24 C25 . 1.388(5) ?
C25 C26 . 1.368(5) ?
C25 H25 . 0.9500 ?
C26 N8 . 1.345(5) ?
C26 H26 . 0.9500 ?
C27 N8 . 1.339(4) ?
C27 C28 . 1.373(5) ?
C27 H27 . 0.9500 ?
C28 H28 . 0.9500 ?
C29 N11 . 1.117(6) ?
C29 C30 . 1.437(7) ?
C30 H30B . 0.9800 ?
C30 H30A . 0.9800 ?
C30 H30C . 0.9800 ?
C31 Cl1 . 1.748(5) ?
C31 Cl2 . 1.749(5) ?
C31 H31A . 0.9900 ?
C31 H31B . 0.9900 ?
C32 Cl3 . 1.749(16) ?
C32 Cl4 . 1.757(18) ?
C32 H32A . 0.9900 ?
C32 H32B . 0.9900 ?
C33 C34 . 1.48(2) ?
C33 H33A . 0.9800 ?
C33 H33B . 0.9800 ?
C33 H33C . 0.9800 ?
C34 N12 . 1.112(15) ?
Cl4 Cl4 2_755 1.850(6) ?
Cu1 N1 . 2.005(3) y
Cu1 N8 1_455 2.006(3) y
Cu1 N4 1_455 2.022(3) y
Cu1 N5 . 2.033(3) y
Cu1 O3 . 2.259(3) y
N2 N3 . 1.385(4) ?
N4 Cu1 1_655 2.022(3) ?
N6 N7 . 1.374(4) ?
N8 Cu1 1_655 2.006(3) ?
N9 O5 . 1.219(4) ?
N9 O4 . 1.230(4) ?
N9 O3 . 1.269(4) ?
N10 O8 . 1.224(4) ?
N10 O6 . 1.234(4) ?
N10 O7 . 1.243(4) ?

loop_
_geom_torsion_atom_site_label_1
_geom_torsion_atom_site_label_2
_geom_torsion_atom_site_label_3
_geom_torsion_atom_site_label_4
_geom_torsion_site_symmetry_1
_geom_torsion_site_symmetry_4
_geom_torsion
N1 C1 C2 C3 . . 0.1(5)
C1 C2 C3 C4 . . -0.2(5)
C1 C2 C3 C6 . . 175.3(3)
C2 C3 C4 C5 . . -0.9(5)
C6 C3 C4 C5 . . -176.4(3)
C3 C4 C5 N1 . . 2.2(5)
C4 C3 C6 C7 . . 106.1(4)
C2 C3 C6 C7 . . -69.3(4)
C3 C6 C7 N2 . . -59.8(4)
N3 C9 C10 C11 . . 9.1(5)
O1 C9 C10 C11 . . -175.0(3)
N3 C9 C10 C14 . . -169.1(3)
O1 C9 C10 C14 . . 6.8(5)
C14 C10 C11 C12 . . 1.8(5)
C9 C10 C11 C12 . . -176.4(3)
C10 C11 C12 N4 . . 1.6(5)
N4 C13 C14 C10 . . 3.1(5)
C11 C10 C14 C13 . . -4.0(5)
C9 C10 C14 C13 . . 174.3(3)
N5 C15 C16 C17 . . 0.6(5)
C15 C16 C17 C18 . . -1.1(5)
C15 C16 C17 C20 . . 176.9(3)
C16 C17 C18 C19 . . 0.4(6)
C20 C17 C18 C19 . . -177.5(3)
C17 C18 C19 N5 . . 0.8(6)
C18 C17 C20 N6 . . 7.2(6)
C16 C17 C20 N6 . . -170.8(4)
C18 C17 C20 O2 . . -175.4(4)
C16 C17 C20 O2 . . 6.6(5)
N7 C22 C23 C24 . . -60.4(4)
C22 C23 C24 C28 . . -62.4(4)
C22 C23 C24 C25 . . 114.4(4)
C28 C24 C25 C26 . . 0.2(5)
C23 C24 C25 C26 . . -176.7(3)
C24 C25 C26 N8 . . 1.6(6)
N8 C27 C28 C24 . . 1.1(5)
C25 C24 C28 C27 . . -1.4(5)
C23 C24 C28 C27 . . 175.5(3)
Cl3 C32 Cl4 Cl4 . 2_755 -85(3)
C2 C1 N1 C5 . . 1.0(5)
C2 C1 N1 Cu1 . . -169.7(3)
C4 C5 N1 C1 . . -2.2(5)
C4 C5 N1 Cu1 . . 169.1(3)
N8 Cu1 N1 C1 1_455 . -146(3)
N4 Cu1 N1 C1 1_455 . -36.3(3)
N5 Cu1 N1 C1 . . 120.3(3)
O3 Cu1 N1 C1 . . -151.3(3)
N8 Cu1 N1 C5 1_455 . 43(3)
N4 Cu1 N1 C5 1_455 . 153.1(3)
N5 Cu1 N1 C5 . . -50.3(3)
O3 Cu1 N1 C5 . . 38.1(3)
O1 C8 N2 N3 . . -1.0(4)
S1 C8 N2 N3 . . -179.5(3)
O1 C8 N2 C7 . . -177.4(3)
S1 C8 N2 C7 . . 4.1(6)
C6 C7 N2 C8 . . 104.7(4)
C6 C7 N2 N3 . . -71.6(4)
O1 C9 N3 N2 . . 0.8(4)
C10 C9 N3 N2 . . 177.0(3)
C8 N2 N3 C9 . . 0.1(4)
C7 N2 N3 C9 . . 176.9(3)
C14 C13 N4 C12 . . 0.2(5)
C14 C13 N4 Cu1 . 1_655 -177.8(3)
C11 C12 N4 C13 . . -2.6(5)
C11 C12 N4 Cu1 . 1_655 175.3(3)
C18 C19 N5 C15 . . -1.3(5)
C18 C19 N5 Cu1 . . 179.3(3)
C16 C15 N5 C19 . . 0.6(5)
C16 C15 N5 Cu1 . . -180.0(3)
N1 Cu1 N5 C19 . . 130.1(3)
N8 Cu1 N5 C19 1_455 . -47.5(3)
N4 Cu1 N5 C19 1_455 . -133.6(3)
O3 Cu1 N5 C19 . . 38.7(3)
N1 Cu1 N5 C15 . . -49.3(3)
N8 Cu1 N5 C15 1_455 . 133.1(3)
N4 Cu1 N5 C15 1_455 . 47.1(5)
O3 Cu1 N5 C15 . . -140.6(3)
O2 C20 N6 N7 . . -0.2(4)
C17 C20 N6 N7 . . 177.3(4)
O2 C21 N7 N6 . . -0.5(4)
S2 C21 N7 N6 . . 179.1(3)
O2 C21 N7 C22 . . -177.8(3)
S2 C21 N7 C22 . . 1.7(6)
C20 N6 N7 C21 . . 0.5(4)
C20 N6 N7 C22 . . 178.0(3)
C23 C22 N7 C21 . . 105.6(4)
C23 C22 N7 N6 . . -71.5(4)
C28 C27 N8 C26 . . 0.6(5)
C28 C27 N8 Cu1 . 1_655 -170.8(3)
C25 C26 N8 C27 . . -1.9(5)
C25 C26 N8 Cu1 . 1_655 170.1(3)
N3 C9 O1 C8 . . -1.5(4)
C10 C9 O1 C8 . . -177.8(3)
N2 C8 O1 C9 . . 1.4(4)
S1 C8 O1 C9 . . -179.9(3)
N6 C20 O2 C21 . . -0.1(4)
C17 C20 O2 C21 . . -177.8(3)
N7 C21 O2 C20 . . 0.3(4)
S2 C21 O2 C20 . . -179.3(3)
O5 N9 O3 Cu1 . . -0.6(5)
O4 N9 O3 Cu1 . . 175.6(3)
N1 Cu1 O3 N9 . . 81.8(3)
N8 Cu1 O3 N9 1_455 . -97.9(3)
N4 Cu1 O3 N9 1_455 . -13.0(3)
N5 Cu1 O3 N9 . . 170.4(3)
